data_1513259
loop_
_publ_author_name
'Zhao, Yunfeng'
'Mu, Xiaoyue'
'Bao, Chunxiao'
'Fan, Yan'
'Zhang, Jingying'
'Wang, Yue'

_publ_section_title
;
 Alkyl Chain Length Dependent Morphology and Emission Properties of the
 Organic Micromaterials Based on Fluorinated Quinacridone Derivatives
;
_journal_issue 5
_journal_name_full Langmuir
_journal_page_first 3264
_journal_page_last 3270
_journal_paper_doi 10.1021/la804182d
_journal_volume 25
_journal_year 2009
_chemical_formula_sum 'C52 H74 F2 N2 O2'
_chemical_formula_weight 797.13
_chemical_name_systematic
; 
 ? 
;
_space_group_IT_number 14
_symmetry_cell_setting monoclinic
_symmetry_space_group_name_Hall '-P 2ybc'
_symmetry_space_group_name_H-M 'P 1 21/c 1'
_atom_sites_solution_hydrogens geom
_atom_sites_solution_primary direct
_atom_sites_solution_secondary difmap
_audit_creation_method SHELXL-97
_cell_angle_alpha 90.00
_cell_angle_beta 113.16(3)
_cell_angle_gamma 90.00
_cell_formula_units_Z 2
_cell_length_a 16.163(3)
_cell_length_b 10.169(2)
_cell_length_c 15.187(3)
_cell_measurement_reflns_used 10821
_cell_measurement_temperature 293(2)
_cell_measurement_theta_max 27.48
_cell_measurement_theta_min 3.1
_cell_volume 2295.0(9)
_computing_cell_refinement PROCESS-AUTO
_computing_data_collection PROCESS-AUTO
_computing_data_reduction PROCESS-AUTO
_computing_molecular_graphics 'SHELXL-97 (Sheldrick, 1997)'
_computing_publication_material 'SHELXL-97 (Sheldrick, 1997)'
_computing_structure_refinement 'SHELXL-97 (Sheldrick, 1997)'
_computing_structure_solution 'SHELXS-97 (Sheldrick, 1990)'
_diffrn_ambient_temperature 293(2)
_diffrn_detector_area_resol_mean none
_diffrn_measured_fraction_theta_full 0.995
_diffrn_measured_fraction_theta_max 0.995
_diffrn_measurement_device_type 'Omega scan'
_diffrn_measurement_method 10.0
_diffrn_radiation_monochromator graphite
_diffrn_radiation_source 'fine-focus sealed tube'
_diffrn_radiation_type MoK\a
_diffrn_radiation_wavelength 0.71073
_diffrn_reflns_av_R_equivalents 0.1293
_diffrn_reflns_av_sigmaI/netI 0.1124
_diffrn_reflns_limit_h_max 20
_diffrn_reflns_limit_h_min -20
_diffrn_reflns_limit_k_max 13
_diffrn_reflns_limit_k_min -13
_diffrn_reflns_limit_l_max 18
_diffrn_reflns_limit_l_min -19
_diffrn_reflns_number 21696
_diffrn_reflns_theta_full 27.47
_diffrn_reflns_theta_max 27.47
_diffrn_reflns_theta_min 3.10
_diffrn_standards_decay_% none
_diffrn_standards_interval_count none
_diffrn_standards_interval_time none
_diffrn_standards_number none
_exptl_absorpt_coefficient_mu 0.074
_exptl_absorpt_correction_T_max 0.9921
_exptl_absorpt_correction_T_min 0.9839
_exptl_absorpt_correction_type multi-scan
_exptl_absorpt_process_details
;   
Higash,T(1995) Progrom for Absorption Correcttion.
Rigaku Corporation,Tokyo,Japan. 
;
_exptl_crystal_colour red
_exptl_crystal_density_diffrn 1.154
_exptl_crystal_density_meas ?
_exptl_crystal_density_method 'not measured'
_exptl_crystal_description block
_exptl_crystal_F_000 868
_exptl_crystal_size_max 0.22
_exptl_crystal_size_mid 0.20
_exptl_crystal_size_min 0.11
_refine_diff_density_max 0.174
_refine_diff_density_min -0.243
_refine_diff_density_rms 0.052
_refine_ls_extinction_method none
_refine_ls_goodness_of_fit_ref 0.864
_refine_ls_hydrogen_treatment riding
_refine_ls_matrix_type full
_refine_ls_number_parameters 263
_refine_ls_number_reflns 5222
_refine_ls_number_restraints 0
_refine_ls_restrained_S_all 0.864
_refine_ls_R_factor_all 0.2082
_refine_ls_R_factor_gt 0.0873
_refine_ls_shift/su_max 0.003
_refine_ls_shift/su_mean 0.001
_refine_ls_structure_factor_coef Fsqd
_refine_ls_weighting_details 'calc w=1/[\s^2^(Fo^2^)+(0.2000P)^2^+0.0000P] where P=(Fo^2^+2Fc^2^)/3'
_refine_ls_weighting_scheme calc
_refine_ls_wR_factor_gt 0.2357
_refine_ls_wR_factor_ref 0.3204
_reflns_number_gt 2142
_reflns_number_total 5222
_reflns_threshold_expression >2sigma(I)
_cod_data_source_file la804182dsup1.cif
_cod_data_source_block C16-DFQA
_cod_depositor_comments
;
The following automatic conversions were performed:

'_symmetry_cell_setting' value 'Monoclinic' changed to 'monoclinic'
according to /home/saulius/struct/CIF-dictionaries/cif_core.dic
dictionary named 'cif_core.dic' version 2.4.2 from 2011-04-26.

Automatic conversion script
Id: cif_fix_values 1891 2012-01-12 08:04:46Z andrius 

The following automatic conversions were performed:

'_exptl_crystal_density_meas' value 'none' was changed to '?' - the
value is perceived as not measured.

Automatic conversion script
Id: cif_fix_values 3008 2015-01-20 13:52:24Z robertas 
;
_cod_original_cell_volume 2294.8(8)
_cod_original_sg_symbol_H-M 'P2(1)/c  '
_cod_database_code 1513259

loop_
_symmetry_equiv_pos_as_xyz
'x, y, z'
'-x, y+1/2, -z+1/2'
'-x, -y, -z'
'x, -y-1/2, z-1/2'

loop_
_atom_site_label
_atom_site_type_symbol
_atom_site_fract_x
_atom_site_fract_y
_atom_site_fract_z
_atom_site_U_iso_or_equiv
_atom_site_adp_type
_atom_site_occupancy
_atom_site_symmetry_multiplicity
_atom_site_calc_flag
_atom_site_refinement_flags
C1 C 0.1012(2) 1.2306(3) 0.3804(2) 0.0365(9) Uani 1 1 d .
C2 C 0.1420(3) 1.2803(4) 0.3208(3) 0.0457(10) Uani 1 1 d .
H2 H 0.1490 1.2261 0.2749 0.055 Uiso 1 1 calc R
C3 C 0.1715(3) 1.4074(4) 0.3298(3) 0.0541(11) Uani 1 1 d .
H3 H 0.1994 1.4395 0.2911 0.065 Uiso 1 1 calc R
C4 C 0.1593(3) 1.4878(4) 0.3971(3) 0.0536(12) Uani 1 1 d .
C5 C 0.1219(3) 1.4454(4) 0.4564(3) 0.0492(11) Uani 1 1 d .
H5 H 0.1153 1.5020 0.5014 0.059 Uiso 1 1 calc R
C6 C 0.0927(3) 1.3148(3) 0.4499(2) 0.0383(9) Uani 1 1 d .
C7 C 0.0545(3) 1.2690(4) 0.5167(3) 0.0410(9) Uani 1 1 d .
C8 C 0.0270(2) 1.1301(3) 0.5070(2) 0.0344(8) Uani 1 1 d .
C9 C 0.0349(2) 1.0508(3) 0.4339(2) 0.0336(8) Uani 1 1 d .
C10 C 0.0083(2) 0.9207(3) 0.4302(2) 0.0356(9) Uani 1 1 d .
H10 H 0.0143 0.8655 0.3842 0.043 Uiso 1 1 calc R
C11 C 0.0677(3) 1.0209(3) 0.2892(2) 0.0383(9) Uani 1 1 d .
H11A H 0.0592 1.0779 0.2351 0.046 Uiso 1 1 calc R
H11B H 0.0167 0.9617 0.2706 0.046 Uiso 1 1 calc R
C12 C 0.1525(3) 0.9405(4) 0.3107(3) 0.0418(9) Uani 1 1 d .
H12A H 0.1637 0.8871 0.3672 0.050 Uiso 1 1 calc R
H12B H 0.2033 0.9993 0.3243 0.050 Uiso 1 1 calc R
C13 C 0.1443(3) 0.8518(4) 0.2272(3) 0.0454(10) Uani 1 1 d .
H13A H 0.0982 0.7864 0.2192 0.054 Uiso 1 1 calc R
H13B H 0.1247 0.9042 0.1692 0.054 Uiso 1 1 calc R
C14 C 0.2311(3) 0.7817(4) 0.2390(3) 0.0469(10) Uani 1 1 d .
H14A H 0.2766 0.8470 0.2445 0.056 Uiso 1 1 calc R
H14B H 0.2519 0.7316 0.2981 0.056 Uiso 1 1 calc R
C15 C 0.2213(3) 0.6900(4) 0.1570(3) 0.0510(11) Uani 1 1 d .
H15A H 0.2024 0.7406 0.0982 0.061 Uiso 1 1 calc R
H15B H 0.1744 0.6264 0.1501 0.061 Uiso 1 1 calc R
C16 C 0.3073(3) 0.6170(4) 0.1704(3) 0.0537(11) Uani 1 1 d .
H16A H 0.3552 0.6806 0.1825 0.064 Uiso 1 1 calc R
H16B H 0.3235 0.5614 0.2266 0.064 Uiso 1 1 calc R
C17 C 0.3009(3) 0.5328(4) 0.0860(3) 0.0552(11) Uani 1 1 d .
H17A H 0.2840 0.5880 0.0295 0.066 Uiso 1 1 calc R
H17B H 0.2538 0.4680 0.0745 0.066 Uiso 1 1 calc R
C18 C 0.3879(3) 0.4622(4) 0.1002(3) 0.0560(12) Uani 1 1 d .
H18A H 0.4042 0.4065 0.1564 0.067 Uiso 1 1 calc R
H18B H 0.4351 0.5273 0.1130 0.067 Uiso 1 1 calc R
C19 C 0.3843(3) 0.3782(4) 0.0160(3) 0.0568(12) Uani 1 1 d .
H19A H 0.3374 0.3127 0.0031 0.068 Uiso 1 1 calc R
H19B H 0.3684 0.4336 -0.0403 0.068 Uiso 1 1 calc R
C20 C 0.4728(3) 0.3093(4) 0.0333(3) 0.0573(12) Uani 1 1 d .
H20A H 0.5196 0.3749 0.0459 0.069 Uiso 1 1 calc R
H20B H 0.4888 0.2543 0.0898 0.069 Uiso 1 1 calc R
C21 C 0.4690(3) 0.2249(4) -0.0504(3) 0.0569(11) Uani 1 1 d .
H21A H 0.4218 0.1600 -0.0629 0.068 Uiso 1 1 calc R
H21B H 0.4525 0.2803 -0.1067 0.068 Uiso 1 1 calc R
C22 C 0.5556(3) 0.1541(4) -0.0366(3) 0.0544(11) Uani 1 1 d .
H22A H 0.5718 0.0969 0.0187 0.065 Uiso 1 1 calc R
H22B H 0.6033 0.2183 -0.0237 0.065 Uiso 1 1 calc R
C23 C 0.5485(3) 0.0727(4) -0.1231(3) 0.0558(11) Uani 1 1 d .
H23A H 0.4995 0.0105 -0.1367 0.067 Uiso 1 1 calc R
H23B H 0.5330 0.1307 -0.1780 0.067 Uiso 1 1 calc R
C24 C 0.6328(3) -0.0025(4) -0.1123(3) 0.0533(11) Uani 1 1 d .
H24A H 0.6491 -0.0598 -0.0569 0.064 Uiso 1 1 calc R
H24B H 0.6816 0.0595 -0.1003 0.064 Uiso 1 1 calc R
C25 C 0.6228(3) -0.0848(4) -0.1991(3) 0.0571(12) Uani 1 1 d .
H25A H 0.6068 -0.0274 -0.2543 0.069 Uiso 1 1 calc R
H25B H 0.5737 -0.1463 -0.2113 0.069 Uiso 1 1 calc R
C26 C 0.7069(3) -0.1610(5) -0.1884(4) 0.0682(14) Uani 1 1 d .
H26A H 0.7557 -0.1008 -0.1774 0.102 Uiso 1 1 calc R
H26B H 0.6960 -0.2100 -0.2459 0.102 Uiso 1 1 calc R
H26C H 0.7221 -0.2204 -0.1352 0.102 Uiso 1 1 calc R
F1 F 0.1879(2) 1.6152(2) 0.4038(2) 0.0800(9) Uani 1 1 d .
N1 N 0.0688(2) 1.1024(3) 0.3700(2) 0.0370(8) Uani 1 1 d .
O1 O 0.0471(2) 1.3402(3) 0.5785(2) 0.0584(9) Uani 1 1 d .

loop_
_atom_site_aniso_label
_atom_site_aniso_U_11
_atom_site_aniso_U_22
_atom_site_aniso_U_33
_atom_site_aniso_U_23
_atom_site_aniso_U_13
_atom_site_aniso_U_12
C1 0.037(2) 0.038(2) 0.0362(19) 0.0019(16) 0.0171(16) 0.0020(17)
C2 0.056(3) 0.044(2) 0.051(2) 0.0042(18) 0.037(2) 0.0001(19)
C3 0.057(3) 0.062(3) 0.055(3) 0.014(2) 0.035(2) -0.001(2)
C4 0.057(3) 0.050(2) 0.053(2) 0.012(2) 0.022(2) -0.011(2)
C5 0.061(3) 0.044(2) 0.043(2) 0.0000(18) 0.020(2) -0.005(2)
C6 0.038(2) 0.040(2) 0.0386(19) 0.0015(16) 0.0172(17) -0.0013(17)
C7 0.049(2) 0.039(2) 0.040(2) -0.0037(17) 0.0224(18) -0.0011(18)
C8 0.037(2) 0.0386(19) 0.0339(18) -0.0028(15) 0.0203(16) 0.0009(16)
C9 0.034(2) 0.0385(19) 0.0348(18) -0.0005(15) 0.0207(16) 0.0026(16)
C10 0.043(2) 0.041(2) 0.0307(18) -0.0040(15) 0.0224(16) -0.0012(17)
C11 0.053(2) 0.041(2) 0.0307(17) -0.0032(16) 0.0273(16) -0.0036(18)
C12 0.048(2) 0.045(2) 0.041(2) 0.0003(17) 0.0271(18) 0.0058(18)
C13 0.049(2) 0.049(2) 0.046(2) -0.0042(18) 0.0271(19) 0.0050(19)
C14 0.051(3) 0.047(2) 0.052(2) -0.0037(19) 0.0289(19) 0.0036(19)
C15 0.054(3) 0.050(2) 0.058(2) -0.0048(19) 0.031(2) 0.007(2)
C16 0.057(3) 0.054(2) 0.057(3) -0.010(2) 0.030(2) 0.008(2)
C17 0.054(3) 0.054(3) 0.060(3) -0.007(2) 0.024(2) 0.012(2)
C18 0.057(3) 0.056(3) 0.057(2) -0.007(2) 0.025(2) 0.015(2)
C19 0.055(3) 0.062(3) 0.060(3) -0.007(2) 0.030(2) 0.013(2)
C20 0.063(3) 0.059(3) 0.058(3) -0.004(2) 0.031(2) 0.015(2)
C21 0.064(3) 0.061(3) 0.057(3) -0.002(2) 0.036(2) 0.006(2)
C22 0.058(3) 0.057(3) 0.053(2) -0.006(2) 0.027(2) 0.011(2)
C23 0.053(3) 0.064(3) 0.057(3) -0.005(2) 0.029(2) 0.004(2)
C24 0.054(3) 0.057(3) 0.053(2) -0.005(2) 0.026(2) 0.004(2)
C25 0.053(3) 0.067(3) 0.060(3) -0.014(2) 0.030(2) -0.001(2)
C26 0.058(3) 0.081(3) 0.075(3) -0.019(3) 0.035(2) 0.008(3)
F1 0.116(3) 0.0516(15) 0.0855(19) 0.0046(13) 0.0536(18) -0.0295(16)
N1 0.0448(19) 0.0399(17) 0.0390(16) -0.0009(13) 0.0303(15) -0.0019(14)
O1 0.093(2) 0.0442(16) 0.0576(17) -0.0103(14) 0.0509(17) -0.0101(16)

loop_
_atom_type_symbol
_atom_type_description
_atom_type_scat_dispersion_real
_atom_type_scat_dispersion_imag
_atom_type_scat_source
C C 0.0033 0.0016 'International Tables Vol C Tables 4.2.6.8 and 6.1.1.4'
H H 0.0000 0.0000 'International Tables Vol C Tables 4.2.6.8 and 6.1.1.4'
N N 0.0061 0.0033 'International Tables Vol C Tables 4.2.6.8 and 6.1.1.4'
O O 0.0106 0.0060 'International Tables Vol C Tables 4.2.6.8 and 6.1.1.4'
F F 0.0171 0.0103 'International Tables Vol C Tables 4.2.6.8 and 6.1.1.4'

loop_
_geom_angle_atom_site_label_1
_geom_angle_atom_site_label_2
_geom_angle_atom_site_label_3
_geom_angle
_geom_angle_site_symmetry_1
_geom_angle_site_symmetry_3
N1 C1 C6 120.9(3) . .
N1 C1 C2 120.9(3) . .
C6 C1 C2 118.2(3) . .
C3 C2 C1 120.6(4) . .
C2 C3 C4 119.2(4) . .
C5 C4 F1 119.0(4) . .
C5 C4 C3 122.8(4) . .
F1 C4 C3 118.2(4) . .
C4 C5 C6 119.1(4) . .
C5 C6 C1 120.1(4) . .
C5 C6 C7 118.5(4) . .
C1 C6 C7 121.4(3) . .
O1 C7 C6 122.6(3) . .
O1 C7 C8 121.7(3) . .
C6 C7 C8 115.6(3) . .
C10 C8 C9 121.0(3) 3_576 .
C10 C8 C7 118.6(3) 3_576 .
C9 C8 C7 120.5(3) . .
C10 C9 N1 122.2(3) . .
C10 C9 C8 116.9(3) . .
N1 C9 C8 120.9(3) . .
C9 C10 C8 122.2(3) . 3_576
N1 C11 C12 114.2(3) . .
C11 C12 C13 111.5(3) . .
C14 C13 C12 114.0(3) . .
C15 C14 C13 113.5(3) . .
C14 C15 C16 113.4(3) . .
C17 C16 C15 114.2(4) . .
C16 C17 C18 113.4(4) . .
C17 C18 C19 114.8(4) . .
C20 C19 C18 113.1(4) . .
C21 C20 C19 113.1(4) . .
C22 C21 C20 115.1(4) . .
C21 C22 C23 112.9(4) . .
C24 C23 C22 115.0(4) . .
C23 C24 C25 113.6(4) . .
C24 C25 C26 113.9(4) . .
C1 N1 C9 120.5(3) . .
C1 N1 C11 120.1(3) . .
C9 N1 C11 119.3(3) . .

loop_
_geom_bond_atom_site_label_1
_geom_bond_atom_site_label_2
_geom_bond_distance
_geom_bond_site_symmetry_2
C1 N1 1.390(4) .
C1 C6 1.407(5) .
C1 C2 1.407(5) .
C2 C3 1.365(5) .
C3 C4 1.382(6) .
C4 C5 1.339(6) .
C4 F1 1.367(4) .
C5 C6 1.399(5) .
C6 C7 1.456(5) .
C7 O1 1.228(4) .
C7 C8 1.471(5) .
C8 C10 1.389(5) 3_576
C8 C9 1.418(5) .
C9 C10 1.386(5) .
C9 N1 1.391(4) .
C10 C8 1.389(5) 3_576
C11 N1 1.475(4) .
C11 C12 1.516(5) .
C12 C13 1.520(5) .
C13 C14 1.519(5) .
C14 C15 1.513(5) .
C15 C16 1.517(6) .
C16 C17 1.511(5) .
C17 C18 1.516(6) .
C18 C19 1.520(5) .
C19 C20 1.519(6) .
C20 C21 1.515(6) .
C21 C22 1.513(6) .
C22 C23 1.518(5) .
C23 C24 1.514(6) .
C24 C25 1.515(5) .
C25 C26 1.517(6) .

loop_
_geom_hbond_atom_site_label_D
_geom_hbond_atom_site_label_H
_geom_hbond_atom_site_label_A
_geom_hbond_distance_DH
_geom_hbond_distance_HA
_geom_hbond_distance_DA
_geom_hbond_angle_DHA
_geom_hbond_site_symmetry_A
C11 H11A O1 0.97 2.45 3.392(4) 162.6 4_585
